data_7130424
loop_
_publ_author_name
'liu, xin'
'Alimi, Lukman'
'Khashab, Niveen M.'

_publ_section_title
;
 Highly selective molecular sieving of cis- over trans-1,2-dichloroethene
 isomers
;
_journal_name_full 'Chemical Communications'
_journal_paper_doi 10.1039/D2CC03574J
_journal_year 2022
_chemical_formula_moiety 'C56 H56 Cl2 N6'
_chemical_formula_sum 'C56 H56 Cl2 N6'
_chemical_formula_weight 883.96
_space_group_crystal_system monoclinic
_space_group_IT_number 4
_space_group_name_Hall 'P 2yb'
_space_group_name_H-M_alt 'P 1 21 1'
_atom_sites_solution_hydrogens geom
_audit_creation_method SHELXL-2018/3
_audit_update_record
;
2022-06-08 deposited with the CCDC.	2022-07-27 downloaded from the CCDC.
;
_cell_angle_alpha 90
_cell_angle_beta 97.674(4)
_cell_angle_gamma 90
_cell_formula_units_Z 2
_cell_length_a 17.7194(16)
_cell_length_b 5.4334(5)
_cell_length_c 25.100(2)
_cell_measurement_reflns_used 7543
_cell_measurement_temperature 120(2)
_cell_measurement_theta_max 25.94
_cell_measurement_theta_min 2.35
_cell_volume 2394.9(4)
_computing_cell_refinement 'Bruker SAINT'
_computing_data_collection 'Bruker APEX2'
_computing_data_reduction 'Bruker SAINT'
_computing_molecular_graphics 'Bruker SHELXTL'
_computing_publication_material 'Bruker SHELXTL'
_computing_structure_refinement 'SHELXL-2018/3 (Sheldrick, 2018)'
_computing_structure_solution 'SHELXT 2014/5 (Sheldrick, 2014)'
_diffrn_ambient_temperature 120(2)
_diffrn_measured_fraction_theta_full 0.998
_diffrn_measured_fraction_theta_max 0.998
_diffrn_measurement_device_type 'Bruker APEX-II CCD'
_diffrn_measurement_method '\f and \w scans'
_diffrn_radiation_type MoK\a
_diffrn_radiation_wavelength 0.71073
_diffrn_reflns_av_R_equivalents 0.1193
_diffrn_reflns_av_unetI/netI 0.0587
_diffrn_reflns_Laue_measured_fraction_full 0.998
_diffrn_reflns_Laue_measured_fraction_max 0.998
_diffrn_reflns_limit_h_max 22
_diffrn_reflns_limit_h_min -22
_diffrn_reflns_limit_k_max 6
_diffrn_reflns_limit_k_min -6
_diffrn_reflns_limit_l_max 31
_diffrn_reflns_limit_l_min -31
_diffrn_reflns_number 85085
_diffrn_reflns_point_group_measured_fraction_full 0.997
_diffrn_reflns_point_group_measured_fraction_max 0.997
_diffrn_reflns_theta_full 26.336
_diffrn_reflns_theta_max 26.336
_diffrn_reflns_theta_min 2.320
_exptl_absorpt_coefficient_mu 0.180
_exptl_absorpt_correction_type multi-scan
_exptl_absorpt_process_details SADABS
_exptl_crystal_colour Colourless
_exptl_crystal_density_diffrn 1.226
_exptl_crystal_description Block
_exptl_crystal_F_000 936
_exptl_crystal_size_max 0.201
_exptl_crystal_size_mid 0.098
_exptl_crystal_size_min 0.063
_exptl_transmission_factor_max 0.984
_exptl_transmission_factor_min 0.967
_refine_diff_density_max 0.247
_refine_diff_density_min -0.449
_refine_diff_density_rms 0.062
_refine_ls_abs_structure_details
;
 Flack x determined using 2696 quotients [(I+)-(I-)]/[(I+)+(I-)]
 (Parsons, Flack and Wagner, Acta Cryst. B69 (2013) 249-259).
;
_refine_ls_abs_structure_Flack 0.04(4)
_refine_ls_extinction_method none
_refine_ls_goodness_of_fit_ref 1.129
_refine_ls_hydrogen_treatment constr
_refine_ls_matrix_type full
_refine_ls_number_parameters 577
_refine_ls_number_reflns 9709
_refine_ls_number_restraints 1
_refine_ls_restrained_S_all 1.129
_refine_ls_R_factor_all 0.0890
_refine_ls_R_factor_gt 0.0476
_refine_ls_shift/su_max 0.000
_refine_ls_shift/su_mean 0.000
_refine_ls_structure_factor_coef Fsqd
_refine_ls_weighting_details 'w=1/[\s^2^(Fo^2^)+(0.0539P)^2^+0.9965P] where P=(Fo^2^+2Fc^2^)/3'
_refine_ls_weighting_scheme calc
_refine_ls_wR_factor_gt 0.1077
_refine_ls_wR_factor_ref 0.1391
_reflns_Friedel_coverage 0.799
_reflns_Friedel_fraction_full 0.996
_reflns_Friedel_fraction_max 0.996
_reflns_number_gt 7170
_reflns_number_total 9709
_reflns_threshold_expression 'I > 2\s(I)'
_cod_data_source_file d2cc03574j2.cif
_cod_data_source_block 1-cis-DCE
_cod_depositor_comments
;
The following automatic conversions were performed:

data item '_exptl_absorpt_correction_type' value 'Multi-scan' was
changed to 'multi-scan' in accordance with the
/home/data/users/saulius/crontab/automatic-downloads/rss-feeds/RSC/lib/dictionaries/cif_core.dic
dictionary named 'cif_core.dic' version 2.4.2 last updated on
2011-04-26.

Automatic conversion script
Id: cif_fix_values 7556 2019-12-06 15:28:31Z antanas 
;
_cod_original_sg_symbol_H-M 'P 21'
_cod_database_code 7130424
_shelx_shelxl_version_number 2018/3
_shelx_space_group_comment
;
The symmetry employed for this shelxl refinement is uniquely defined
by the following loop, which should always be used as a source of
symmetry information in preference to the above space-group names.
They are only intended as comments.
;

loop_
_space_group_symop_operation_xyz
'x, y, z'
'-x, y+1/2, -z'

loop_
_atom_site_label
_atom_site_type_symbol
_atom_site_fract_x
_atom_site_fract_y
_atom_site_fract_z
_atom_site_U_iso_or_equiv
_atom_site_adp_type
_atom_site_occupancy
_atom_site_site_symmetry_order
_atom_site_calc_flag
_atom_site_refinement_flags_posn
_atom_site_refinement_flags_adp
_atom_site_refinement_flags_occupancy
_atom_site_disorder_assembly
_atom_site_disorder_group
Cl1 Cl 0.65518(8) 0.2997(3) 0.33124(5) 0.0475(4) Uani 1 1 d . . . . .
Cl2 Cl 0.65803(8) 0.3917(3) 0.20437(6) 0.0489(4) Uani 1 1 d . . . . .
N5 N 0.8812(2) 0.2470(7) 0.47371(13) 0.0233(8) Uani 1 1 d . . . . .
N6 N 0.7466(2) 0.1303(7) 0.52349(14) 0.0246(8) Uani 1 1 d . . . . .
N2 N 0.2588(2) 0.2931(7) 0.17766(15) 0.0266(8) Uani 1 1 d . . . . .
N4 N 0.8450(2) 0.9205(7) 0.11018(14) 0.0245(8) Uani 1 1 d . . . . .
N3 N 0.7140(2) 0.8633(7) 0.03105(14) 0.0266(8) Uani 1 1 d . . . . .
N1 N 0.2743(2) -0.0027(7) 0.27249(15) 0.0274(8) Uani 1 1 d . . . . .
C48 C 0.8786(2) 0.2603(8) 0.53171(15) 0.0205(9) Uani 1 1 d . . . . .
H48 H 0.859384 0.425937 0.540924 0.025 Uiso 1 1 calc R U . . .
C45 C 0.8573(2) 0.4359(8) 0.38702(16) 0.0209(9) Uani 1 1 d . . . . .
C42 C 0.8011(2) 0.8651(8) 0.21621(17) 0.0243(9) Uani 1 1 d . . . . .
H42 H 0.778029 0.998812 0.195766 0.029 Uiso 1 1 calc R U . . .
C38 C 0.8754(2) 0.4903(8) 0.22065(17) 0.0227(9) Uani 1 1 d . . . . .
H38 H 0.901298 0.367013 0.203287 0.027 Uiso 1 1 calc R U . . .
C28 C 0.6070(2) 0.7592(9) 0.07542(17) 0.0256(9) Uani 1 1 d . . . . .
C36 C 0.8531(2) 0.7141(8) 0.13415(17) 0.0249(9) Uani 1 1 d . . . . .
H36 H 0.865142 0.572735 0.114670 0.030 Uiso 1 1 calc R U . . .
C37 C 0.8441(2) 0.6890(8) 0.19163(16) 0.0234(9) Uani 1 1 d . . . . .
C44 C 0.8976(2) 0.2539(8) 0.36150(17) 0.0233(9) Uani 1 1 d . . . . .
H44 H 0.920693 0.119852 0.381821 0.028 Uiso 1 1 calc R U . . .
C41 C 0.7927(2) 0.8429(8) 0.26949(16) 0.0249(9) Uani 1 1 d . . . . .
H41 H 0.763173 0.960560 0.285564 0.030 Uiso 1 1 calc R U . . .
C43 C 0.9033(2) 0.2708(8) 0.30797(17) 0.0236(9) Uani 1 1 d . . . . .
H43 H 0.930644 0.148013 0.291555 0.028 Uiso 1 1 calc R U . . .
C27 C 0.5910(3) 0.5386(8) 0.04572(18) 0.0262(10) Uani 1 1 d . . . . .
H27 H 0.623082 0.489657 0.020187 0.031 Uiso 1 1 calc R U . . .
C47 C 0.8546(2) 0.4257(9) 0.44483(16) 0.0240(9) Uani 1 1 d . . . . .
H47 H 0.832015 0.558847 0.461450 0.029 Uiso 1 1 calc R U . . .
C2 C 0.5925(2) 0.2481(8) 0.47930(17) 0.0255(9) Uani 1 1 d . . . . .
H2 H 0.615894 0.355081 0.506589 0.031 Uiso 1 1 calc R U . . .
C50 C 0.9586(2) 0.2110(8) 0.62174(16) 0.0241(9) Uani 1 1 d . . . . .
H50A H 1.011097 0.183470 0.639734 0.029 Uiso 1 1 calc R U . . .
H50B H 0.940249 0.369393 0.634721 0.029 Uiso 1 1 calc R U . . .
C19 C 0.3722(2) 0.3869(9) 0.13891(17) 0.0257(9) Uani 1 1 d . . . . .
C22 C 0.4976(3) 0.6811(8) 0.12239(19) 0.0265(10) Uani 1 1 d . . . . .
C18 C 0.3084(2) 0.2277(8) 0.14798(17) 0.0248(9) Uani 1 1 d . . . . .
H18 H 0.303812 0.070640 0.131227 0.030 Uiso 1 1 calc R U . . .
C4 C 0.4865(2) 0.1479(8) 0.41108(17) 0.0234(9) Uani 1 1 d . . . . .
C40 C 0.8276(2) 0.6464(8) 0.30102(17) 0.0223(9) Uani 1 1 d . . . . .
C35 C 0.8504(2) 0.9278(9) 0.05270(16) 0.0240(9) Uani 1 1 d . . . . .
H35 H 0.857295 0.756786 0.039408 0.029 Uiso 1 1 calc R U . . .
C6 C 0.5976(2) -0.1212(9) 0.42658(18) 0.0270(9) Uani 1 1 d . . . . .
H6 H 0.623201 -0.267220 0.418424 0.032 Uiso 1 1 calc R U . . .
C26 C 0.5298(2) 0.3960(9) 0.05345(17) 0.0271(9) Uani 1 1 d . . . . .
H26 H 0.519814 0.249515 0.033082 0.033 Uiso 1 1 calc R U . . .
C20 C 0.4184(2) 0.3187(8) 0.10080(18) 0.0261(9) Uani 1 1 d . . . . .
H20 H 0.407519 0.171928 0.080672 0.031 Uiso 1 1 calc R U . . .
C25 C 0.5611(2) 0.8259(9) 0.11297(18) 0.0283(10) Uani 1 1 d . . . . .
H25 H 0.572147 0.972478 0.133127 0.034 Uiso 1 1 calc R U . . .
C49 C 0.9587(2) 0.2232(9) 0.56102(16) 0.0253(10) Uani 1 1 d . . . . .
H49A H 0.991590 0.360874 0.552347 0.030 Uiso 1 1 calc R U . . .
H49B H 0.980171 0.068649 0.548516 0.030 Uiso 1 1 calc R U . . .
C39 C 0.8694(2) 0.4679(8) 0.27627(17) 0.0224(9) Uani 1 1 d . . . . .
C51 C 0.9074(3) 0.0038(8) 0.63590(17) 0.0259(10) Uani 1 1 d . . . . .
H51A H 0.907004 0.000038 0.675295 0.031 Uiso 1 1 calc R U . . .
H51B H 0.927732 -0.155538 0.624988 0.031 Uiso 1 1 calc R U . . .
C3 C 0.5220(2) 0.3020(9) 0.45338(17) 0.0258(9) Uani 1 1 d . . . . .
H3 H 0.496011 0.443844 0.463532 0.031 Uiso 1 1 calc R U . . .
C10 C 0.3829(3) 0.0589(8) 0.33984(18) 0.0259(10) Uani 1 1 d . . . . .
C17 C 0.2004(2) 0.1123(9) 0.18656(17) 0.0246(9) Uani 1 1 d . . . . .
H17 H 0.212832 -0.050327 0.171216 0.030 Uiso 1 1 calc R U . . .
C21 C 0.4810(2) 0.4642(8) 0.09163(17) 0.0244(9) Uani 1 1 d . . . . .
C29 C 0.6707(2) 0.9191(9) 0.06564(18) 0.0266(9) Uani 1 1 d . . . . .
H29 H 0.679546 1.067227 0.085606 0.032 Uiso 1 1 calc R U . . .
C54 C 0.7090(3) -0.0229(8) 0.49218(17) 0.0252(10) Uani 1 1 d . . . . .
H54 H 0.731374 -0.177050 0.485621 0.030 Uiso 1 1 calc R U . . .
C5 C 0.5252(3) -0.0676(8) 0.39797(18) 0.0261(9) Uani 1 1 d . . . . .
C12 C 0.2004(2) 0.0881(9) 0.24739(17) 0.0240(9) Uani 1 1 d . . . . .
H12 H 0.190337 0.252729 0.262769 0.029 Uiso 1 1 calc R U . . .
C46 C 0.8230(2) 0.6286(8) 0.35672(17) 0.0235(9) Uani 1 1 d . . . . .
H46 H 0.796004 0.750604 0.373612 0.028 Uiso 1 1 calc R U . . .
C1 C 0.6315(2) 0.0329(8) 0.46580(18) 0.0248(9) Uani 1 1 d . . . . .
C24 C 0.3884(3) 0.6028(8) 0.16918(19) 0.0273(10) Uani 1 1 d . . . . .
H24 H 0.356713 0.649577 0.195127 0.033 Uiso 1 1 calc R U . . .
C52 C 0.8262(3) 0.0382(9) 0.60769(18) 0.0280(10) Uani 1 1 d . . . . .
H52A H 0.794788 -0.104043 0.615873 0.034 Uiso 1 1 calc R U . . .
H52B H 0.804063 0.188196 0.621730 0.034 Uiso 1 1 calc R U . . .
C7 C 0.4907(3) -0.2188(9) 0.35544(19) 0.0314(10) Uani 1 1 d . . . . .
H7 H 0.516139 -0.363888 0.346385 0.038 Uiso 1 1 calc R U . . .
C33 C 0.9212(3) 1.1073(10) -0.01865(18) 0.0332(11) Uani 1 1 d . . . . .
H33A H 0.964955 1.211632 -0.024985 0.040 Uiso 1 1 calc R U . . .
H33B H 0.928644 0.941985 -0.033691 0.040 Uiso 1 1 calc R U . . .
C9 C 0.4152(3) 0.2043(8) 0.38150(18) 0.0270(10) Uani 1 1 d . . . . .
H9 H 0.388775 0.347014 0.390687 0.032 Uiso 1 1 calc R U . . .
C23 C 0.4496(3) 0.7463(9) 0.16153(19) 0.0296(10) Uani 1 1 d . . . . .
H23 H 0.460275 0.890727 0.182517 0.036 Uiso 1 1 calc R U . . .
C30 C 0.7760(2) 1.0341(8) 0.02434(17) 0.0233(9) Uani 1 1 d . . . . .
H30 H 0.765935 1.197005 0.040529 0.028 Uiso 1 1 calc R U . . .
C53 C 0.8238(2) 0.0609(8) 0.54702(17) 0.0233(9) Uani 1 1 d . . . . .
H53 H 0.837430 -0.100879 0.531880 0.028 Uiso 1 1 calc R U . . .
C8 C 0.4216(3) -0.1598(9) 0.32719(19) 0.0313(11) Uani 1 1 d . . . . .
H8 H 0.399319 -0.264567 0.299106 0.038 Uiso 1 1 calc R U . . .
C11 C 0.3098(2) 0.1287(9) 0.30937(18) 0.0263(10) Uani 1 1 d . . . . .
H11 H 0.287657 0.280846 0.317699 0.032 Uiso 1 1 calc R U . . .
C34 C 0.9179(3) 1.0866(9) 0.04178(18) 0.0284(10) Uani 1 1 d . . . . .
H34A H 0.965807 1.012655 0.059603 0.034 Uiso 1 1 calc R U . . .
H34B H 0.912960 1.252857 0.057059 0.034 Uiso 1 1 calc R U . . .
C32 C 0.8474(3) 1.2200(9) -0.04681(18) 0.0325(11) Uani 1 1 d . . . . .
H32A H 0.841858 1.389732 -0.033568 0.039 Uiso 1 1 calc R U . . .
H32B H 0.849435 1.227960 -0.086005 0.039 Uiso 1 1 calc R U . . .
C16 C 0.1227(3) 0.1993(9) 0.15987(19) 0.0301(11) Uani 1 1 d . . . . .
H16A H 0.122857 0.208226 0.120494 0.036 Uiso 1 1 calc R U . . .
H16B H 0.112687 0.366648 0.172873 0.036 Uiso 1 1 calc R U . . .
C13 C 0.1388(3) -0.0916(10) 0.25885(18) 0.0316(10) Uani 1 1 d . . . . .
H13A H 0.138756 -0.105019 0.298177 0.038 Uiso 1 1 calc R U . . .
H13B H 0.149998 -0.256463 0.245040 0.038 Uiso 1 1 calc R U . . .
C31 C 0.7791(3) 1.0652(9) -0.03596(18) 0.0297(11) Uani 1 1 d . . . . .
H31A H 0.782202 0.901089 -0.052649 0.036 Uiso 1 1 calc R U . . .
H31B H 0.731650 1.145420 -0.052781 0.036 Uiso 1 1 calc R U . . .
C14 C 0.0604(3) -0.0074(11) 0.23248(19) 0.0351(12) Uani 1 1 d . . . . .
H14A H 0.021770 -0.131018 0.239216 0.042 Uiso 1 1 calc R U . . .
H14B H 0.047207 0.150306 0.248673 0.042 Uiso 1 1 calc R U . . .
C15 C 0.0593(3) 0.0259(10) 0.17211(18) 0.0327(11) Uani 1 1 d . . . . .
H15A H 0.009390 0.093727 0.156426 0.039 Uiso 1 1 calc R U . . .
H15B H 0.065775 -0.136116 0.155262 0.039 Uiso 1 1 calc R U . . .
C55 C 0.5769(3) 0.2679(11) 0.2831(2) 0.0422(12) Uani 1 1 d . . . . .
H55 H 0.530170 0.218530 0.294458 0.051 Uiso 1 1 calc R U . . .
C56 C 0.5782(3) 0.3078(10) 0.2319(2) 0.0411(12) Uani 1 1 d . . . . .
H56 H 0.531931 0.289097 0.208311 0.049 Uiso 1 1 calc R U . . .

loop_
_atom_site_aniso_label
_atom_site_aniso_U_11
_atom_site_aniso_U_22
_atom_site_aniso_U_33
_atom_site_aniso_U_23
_atom_site_aniso_U_13
_atom_site_aniso_U_12
Cl1 0.0430(7) 0.0605(9) 0.0390(7) -0.0034(6) 0.0055(6) 0.0003(7)
Cl2 0.0426(8) 0.0605(9) 0.0438(8) 0.0096(7) 0.0064(6) -0.0049(7)
N5 0.0240(19) 0.030(2) 0.0152(17) 0.0016(15) 0.0004(14) 0.0008(16)
N6 0.0208(19) 0.030(2) 0.0210(19) 0.0016(16) -0.0024(15) 0.0013(16)
N2 0.0223(18) 0.031(2) 0.0277(19) 0.0007(17) 0.0062(15) -0.0025(16)
N4 0.028(2) 0.030(2) 0.0158(17) 0.0011(16) 0.0054(14) -0.0017(17)
N3 0.0264(19) 0.032(2) 0.0221(18) 0.0012(16) 0.0042(15) -0.0075(17)
N1 0.0204(19) 0.036(2) 0.025(2) 0.0007(17) 0.0002(15) -0.0007(16)
C48 0.022(2) 0.027(2) 0.0124(18) -0.0004(17) 0.0007(15) 0.0022(18)
C45 0.019(2) 0.027(2) 0.017(2) -0.0003(17) 0.0008(16) -0.0023(17)
C42 0.028(2) 0.024(2) 0.021(2) 0.0010(17) 0.0015(17) 0.0017(18)
C38 0.024(2) 0.024(2) 0.020(2) -0.0012(17) 0.0027(17) -0.0001(18)
C28 0.023(2) 0.028(2) 0.025(2) 0.0054(19) 0.0015(18) 0.0012(19)
C36 0.028(2) 0.030(2) 0.017(2) 0.0000(18) 0.0047(18) 0.0005(19)
C37 0.025(2) 0.028(2) 0.016(2) 0.0003(17) 0.0002(17) -0.0028(18)
C44 0.024(2) 0.025(2) 0.021(2) 0.0015(18) 0.0018(17) 0.0015(18)
C41 0.027(2) 0.029(2) 0.019(2) 0.0009(17) 0.0033(17) 0.0032(18)
C43 0.025(2) 0.025(2) 0.022(2) 0.0007(18) 0.0047(17) 0.0036(19)
C27 0.027(2) 0.030(2) 0.021(2) 0.0016(19) 0.0050(18) -0.0013(19)
C47 0.023(2) 0.029(2) 0.019(2) -0.0001(18) 0.0030(17) 0.0011(19)
C2 0.027(2) 0.027(2) 0.022(2) -0.0050(18) 0.0004(17) -0.0023(19)
C50 0.023(2) 0.031(2) 0.018(2) 0.0003(17) 0.0008(17) 0.0019(19)
C19 0.021(2) 0.032(2) 0.024(2) 0.0056(19) 0.0029(17) -0.0011(19)
C22 0.023(2) 0.028(2) 0.030(2) 0.0036(19) 0.0055(19) -0.0023(18)
C18 0.022(2) 0.028(2) 0.025(2) 0.0037(18) 0.0025(18) 0.0001(18)
C4 0.020(2) 0.025(2) 0.024(2) -0.0008(18) -0.0005(18) -0.0006(18)
C40 0.021(2) 0.026(2) 0.019(2) -0.0011(17) 0.0020(17) 0.0000(18)
C35 0.026(2) 0.031(2) 0.015(2) 0.0007(18) 0.0037(17) -0.0017(19)
C6 0.025(2) 0.025(2) 0.030(2) -0.0034(19) 0.0005(18) -0.0002(19)
C26 0.028(2) 0.028(2) 0.025(2) 0.0019(19) 0.0042(18) -0.001(2)
C20 0.025(2) 0.025(2) 0.028(2) -0.0005(18) 0.0043(18) -0.0015(18)
C25 0.026(2) 0.027(2) 0.032(2) 0.0014(19) 0.0043(19) -0.0024(19)
C49 0.022(2) 0.036(3) 0.018(2) -0.0004(19) 0.0023(17) -0.0023(19)
C39 0.024(2) 0.025(2) 0.018(2) 0.0005(17) 0.0025(17) -0.0030(17)
C51 0.027(2) 0.029(2) 0.021(2) 0.0040(18) -0.0001(18) -0.001(2)
C3 0.025(2) 0.027(2) 0.024(2) -0.0026(19) -0.0002(17) -0.0004(19)
C10 0.021(2) 0.031(2) 0.024(2) -0.0006(18) -0.0024(18) 0.0005(19)
C17 0.020(2) 0.033(2) 0.022(2) -0.0008(19) 0.0039(18) -0.0018(19)
C21 0.019(2) 0.030(2) 0.024(2) 0.0044(18) 0.0015(17) 0.0004(17)
C29 0.024(2) 0.029(2) 0.027(2) 0.002(2) 0.0035(18) -0.0036(19)
C54 0.024(2) 0.027(2) 0.024(2) 0.0007(18) 0.0007(18) 0.0019(18)
C5 0.025(2) 0.026(2) 0.027(2) -0.0018(19) 0.0000(18) 0.0006(18)
C12 0.016(2) 0.032(2) 0.024(2) -0.0014(19) 0.0017(17) -0.0005(18)
C46 0.023(2) 0.026(2) 0.021(2) -0.0011(18) 0.0028(17) 0.0013(18)
C1 0.021(2) 0.027(2) 0.025(2) 0.0014(18) -0.0005(18) 0.0008(18)
C24 0.023(2) 0.028(2) 0.031(2) 0.0024(19) 0.0052(19) 0.0016(19)
C52 0.025(2) 0.035(3) 0.024(2) 0.0041(19) 0.0006(18) -0.003(2)
C7 0.030(2) 0.025(2) 0.038(3) -0.007(2) -0.003(2) 0.000(2)
C33 0.032(3) 0.045(3) 0.023(2) -0.001(2) 0.007(2) -0.011(2)
C9 0.024(2) 0.029(2) 0.028(2) -0.0002(19) 0.0041(19) 0.0008(19)
C23 0.028(2) 0.027(2) 0.035(3) 0.000(2) 0.0097(19) -0.002(2)
C30 0.024(2) 0.027(2) 0.020(2) 0.0019(18) 0.0055(17) -0.0044(18)
C53 0.022(2) 0.027(2) 0.021(2) 0.0006(18) 0.0001(17) 0.0030(18)
C8 0.029(2) 0.030(3) 0.032(2) -0.004(2) -0.0055(19) 0.001(2)
C11 0.021(2) 0.030(2) 0.028(2) 0.000(2) 0.0015(19) -0.0023(19)
C34 0.025(2) 0.038(3) 0.023(2) -0.0016(19) 0.0035(18) -0.004(2)
C32 0.038(3) 0.039(3) 0.022(2) 0.007(2) 0.010(2) -0.007(2)
C16 0.026(2) 0.039(3) 0.025(2) -0.001(2) 0.0010(19) 0.000(2)
C13 0.026(2) 0.045(3) 0.024(2) 0.006(2) 0.0045(18) -0.007(2)
C31 0.028(2) 0.041(3) 0.020(2) 0.007(2) 0.0017(18) -0.005(2)
C14 0.022(2) 0.055(3) 0.029(3) -0.003(2) 0.003(2) -0.007(2)
C15 0.024(2) 0.050(3) 0.024(2) -0.006(2) -0.0008(19) -0.003(2)
C55 0.038(3) 0.044(3) 0.045(3) -0.008(3) 0.006(2) -0.007(3)
C56 0.036(3) 0.042(3) 0.045(3) -0.001(3) 0.002(2) -0.003(2)

loop_
_atom_type_symbol
_atom_type_description
_atom_type_scat_dispersion_real
_atom_type_scat_dispersion_imag
_atom_type_scat_source
C C 0.0033 0.0016 'International Tables Vol C Tables 4.2.6.8 and 6.1.1.4'
H H 0.0000 0.0000 'International Tables Vol C Tables 4.2.6.8 and 6.1.1.4'
Cl Cl 0.1484 0.1585 'International Tables Vol C Tables 4.2.6.8 and 6.1.1.4'
N N 0.0061 0.0033 'International Tables Vol C Tables 4.2.6.8 and 6.1.1.4'

loop_
_geom_angle_atom_site_label_1
_geom_angle_atom_site_label_2
_geom_angle_atom_site_label_3
_geom_angle
_geom_angle_site_symmetry_1
_geom_angle_site_symmetry_3
_geom_angle_publ_flag
C47 N5 C48 118.2(4) . . ?
C54 N6 C53 117.7(4) . . ?
C18 N2 C17 117.2(4) . . ?
C36 N4 C35 118.3(4) . . ?
C29 N3 C30 117.3(4) . . ?
C11 N1 C12 116.9(4) . . ?
N5 C48 C49 108.8(3) . . ?
N5 C48 C53 108.6(3) . . ?
C49 C48 C53 111.4(3) . . ?
N5 C48 H48 109.3 . . ?
C49 C48 H48 109.3 . . ?
C53 C48 H48 109.3 . . ?
C46 C45 C44 119.2(4) . . ?
C46 C45 C47 120.3(4) . . ?
C44 C45 C47 120.5(4) . . ?
C41 C42 C37 120.1(4) . . ?
C41 C42 H42 120.0 . . ?
C37 C42 H42 120.0 . . ?
C37 C38 C39 120.6(4) . . ?
C37 C38 H38 119.7 . . ?
C39 C38 H38 119.7 . . ?
C25 C28 C27 119.2(4) . . ?
C25 C28 C29 119.8(4) . . ?
C27 C28 C29 121.0(4) . . ?
N4 C36 C37 121.5(4) . . ?
N4 C36 H36 119.2 . . ?
C37 C36 H36 119.2 . . ?
C38 C37 C42 120.1(4) . . ?
C38 C37 C36 120.0(4) . . ?
C42 C37 C36 119.8(4) . . ?
C43 C44 C45 120.3(4) . . ?
C43 C44 H44 119.8 . . ?
C45 C44 H44 119.8 . . ?
C42 C41 C40 120.9(4) . . ?
C42 C41 H41 119.5 . . ?
C40 C41 H41 119.5 . . ?
C44 C43 C39 121.4(4) . . ?
C44 C43 H43 119.3 . . ?
C39 C43 H43 119.3 . . ?
C26 C27 C28 120.7(4) . . ?
C26 C27 H27 119.6 . . ?
C28 C27 H27 119.6 . . ?
N5 C47 C45 122.7(4) . . ?
N5 C47 H47 118.7 . . ?
C45 C47 H47 118.7 . . ?
C3 C2 C1 120.5(4) . . ?
C3 C2 H2 119.8 . . ?
C1 C2 H2 119.8 . . ?
C51 C50 C49 110.3(4) . . ?
C51 C50 H50A 109.6 . . ?
C49 C50 H50A 109.6 . . ?
C51 C50 H50B 109.6 . . ?
C49 C50 H50B 109.6 . . ?
H50A C50 H50B 108.1 . . ?
C20 C19 C24 119.8(4) . . ?
C20 C19 C18 119.2(4) . . ?
C24 C19 C18 121.0(4) . . ?
C21 C22 C25 118.8(4) . . ?
C21 C22 C23 118.8(4) . . ?
C25 C22 C23 122.4(4) . . ?
N2 C18 C19 122.2(4) . . ?
N2 C18 H18 118.9 . . ?
C19 C18 H18 118.9 . . ?
C9 C4 C5 119.0(4) . . ?
C9 C4 C3 122.5(4) . . ?
C5 C4 C3 118.5(4) . . ?
C39 C40 C46 119.4(4) . . ?
C39 C40 C41 119.0(4) . . ?
C46 C40 C41 121.6(4) . . ?
N4 C35 C30 107.7(3) . . ?
N4 C35 C34 110.4(4) . . ?
C30 C35 C34 110.5(4) . . ?
N4 C35 H35 109.4 . . ?
C30 C35 H35 109.4 . . ?
C34 C35 H35 109.4 . . ?
C1 C6 C5 121.4(4) . . ?
C1 C6 H6 119.3 . . ?
C5 C6 H6 119.3 . . ?
C27 C26 C21 120.9(4) . . ?
C27 C26 H26 119.6 . . ?
C21 C26 H26 119.6 . . ?
C19 C20 C21 120.9(4) . . ?
C19 C20 H20 119.6 . . ?
C21 C20 H20 119.6 . . ?
C28 C25 C22 121.6(4) . . ?
C28 C25 H25 119.2 . . ?
C22 C25 H25 119.2 . . ?
C48 C49 C50 111.3(3) . . ?
C48 C49 H49A 109.4 . . ?
C50 C49 H49A 109.4 . . ?
C48 C49 H49B 109.4 . . ?
C50 C49 H49B 109.4 . . ?
H49A C49 H49B 108.0 . . ?
C40 C39 C43 118.6(4) . . ?
C40 C39 C38 119.1(4) . . ?
C43 C39 C38 122.3(4) . . ?
C50 C51 C52 110.8(4) . . ?
C50 C51 H51A 109.5 . . ?
C52 C51 H51A 109.5 . . ?
C50 C51 H51B 109.5 . . ?
C52 C51 H51B 109.5 . . ?
H51A C51 H51B 108.1 . . ?
C2 C3 C4 120.9(4) . . ?
C2 C3 H3 119.6 . . ?
C4 C3 H3 119.6 . . ?
C9 C10 C8 118.9(4) . . ?
C9 C10 C11 119.9(4) . . ?
C8 C10 C11 121.2(4) . . ?
N2 C17 C16 109.9(4) . . ?
N2 C17 C12 107.7(3) . . ?
C16 C17 C12 110.2(4) . . ?
N2 C17 H17 109.7 . . ?
C16 C17 H17 109.7 . . ?
C12 C17 H17 109.7 . . ?
C20 C21 C22 119.3(4) . . ?
C20 C21 C26 121.9(4) . . ?
C22 C21 C26 118.8(4) . . ?
N3 C29 C28 121.4(4) . . ?
N3 C29 H29 119.3 . . ?
C28 C29 H29 119.3 . . ?
N6 C54 C1 121.5(4) . . ?
N6 C54 H54 119.2 . . ?
C1 C54 H54 119.2 . . ?
C6 C5 C4 119.1(4) . . ?
C6 C5 C7 122.2(4) . . ?
C4 C5 C7 118.7(4) . . ?
N1 C12 C13 109.1(4) . . ?
N1 C12 C17 109.8(3) . . ?
C13 C12 C17 109.8(4) . . ?
N1 C12 H12 109.4 . . ?
C13 C12 H12 109.4 . . ?
C17 C12 H12 109.4 . . ?
C45 C46 C40 121.0(4) . . ?
C45 C46 H46 119.5 . . ?
C40 C46 H46 119.5 . . ?
C6 C1 C2 119.6(4) . . ?
C6 C1 C54 119.4(4) . . ?
C2 C1 C54 121.0(4) . . ?
C23 C24 C19 120.5(4) . . ?
C23 C24 H24 119.7 . . ?
C19 C24 H24 119.7 . . ?
C53 C52 C51 111.9(4) . . ?
C53 C52 H52A 109.2 . . ?
C51 C52 H52A 109.2 . . ?
C53 C52 H52B 109.2 . . ?
C51 C52 H52B 109.2 . . ?
H52A C52 H52B 107.9 . . ?
C8 C7 C5 121.3(4) . . ?
C8 C7 H7 119.3 . . ?
C5 C7 H7 119.3 . . ?
C32 C33 C34 110.2(4) . . ?
C32 C33 H33A 109.6 . . ?
C34 C33 H33A 109.6 . . ?
C32 C33 H33B 109.6 . . ?
C34 C33 H33B 109.6 . . ?
H33A C33 H33B 108.1 . . ?
C10 C9 C4 121.9(4) . . ?
C10 C9 H9 119.0 . . ?
C4 C9 H9 119.0 . . ?
C24 C23 C22 120.7(4) . . ?
C24 C23 H23 119.6 . . ?
C22 C23 H23 119.6 . . ?
N3 C30 C35 108.7(4) . . ?
N3 C30 C31 108.0(4) . . ?
C35 C30 C31 111.1(4) . . ?
N3 C30 H30 109.6 . . ?
C35 C30 H30 109.6 . . ?
C31 C30 H30 109.6 . . ?
N6 C53 C52 108.9(4) . . ?
N6 C53 C48 107.7(3) . . ?
C52 C53 C48 111.9(4) . . ?
N6 C53 H53 109.4 . . ?
C52 C53 H53 109.4 . . ?
C48 C53 H53 109.4 . . ?
C7 C8 C10 120.2(4) . . ?
C7 C8 H8 119.9 . . ?
C10 C8 H8 119.9 . . ?
N1 C11 C10 123.6(4) . . ?
N1 C11 H11 118.2 . . ?
C10 C11 H11 118.2 . . ?
C35 C34 C33 110.7(4) . . ?
C35 C34 H34A 109.5 . . ?
C33 C34 H34A 109.5 . . ?
C35 C34 H34B 109.5 . . ?
C33 C34 H34B 109.5 . . ?
H34A C34 H34B 108.1 . . ?
C31 C32 C33 110.3(4) . . ?
C31 C32 H32A 109.6 . . ?
C33 C32 H32A 109.6 . . ?
C31 C32 H32B 109.6 . . ?
C33 C32 H32B 109.6 . . ?
H32A C32 H32B 108.1 . . ?
C17 C16 C15 111.4(4) . . ?
C17 C16 H16A 109.3 . . ?
C15 C16 H16A 109.3 . . ?
C17 C16 H16B 109.3 . . ?
C15 C16 H16B 109.3 . . ?
H16A C16 H16B 108.0 . . ?
C12 C13 C14 111.1(4) . . ?
C12 C13 H13A 109.4 . . ?
C14 C13 H13A 109.4 . . ?
C12 C13 H13B 109.4 . . ?
C14 C13 H13B 109.4 . . ?
H13A C13 H13B 108.0 . . ?
C32 C31 C30 111.7(4) . . ?
C32 C31 H31A 109.3 . . ?
C30 C31 H31A 109.3 . . ?
C32 C31 H31B 109.3 . . ?
C30 C31 H31B 109.3 . . ?
H31A C31 H31B 107.9 . . ?
C15 C14 C13 110.9(4) . . ?
C15 C14 H14A 109.5 . . ?
C13 C14 H14A 109.5 . . ?
C15 C14 H14B 109.5 . . ?
C13 C14 H14B 109.5 . . ?
H14A C14 H14B 108.0 . . ?
C14 C15 C16 111.1(4) . . ?
C14 C15 H15A 109.4 . . ?
C16 C15 H15A 109.4 . . ?
C14 C15 H15B 109.4 . . ?
C16 C15 H15B 109.4 . . ?
H15A C15 H15B 108.0 . . ?
C56 C55 Cl1 123.7(4) . . ?
C56 C55 H55 118.1 . . ?
Cl1 C55 H55 118.1 . . ?
C55 C56 Cl2 124.3(4) . . ?
C55 C56 H56 117.9 . . ?
Cl2 C56 H56 117.9 . . ?

loop_
_geom_bond_atom_site_label_1
_geom_bond_atom_site_label_2
_geom_bond_distance
_geom_bond_site_symmetry_2
_geom_bond_publ_flag
Cl1 C55 1.721(5) . ?
Cl2 C56 1.716(5) . ?
N5 C47 1.264(6) . ?
N5 C48 1.465(5) . ?
N6 C54 1.271(6) . ?
N6 C53 1.465(5) . ?
N2 C18 1.276(6) . ?
N2 C17 1.465(6) . ?
N4 C36 1.272(6) . ?
N4 C35 1.459(5) . ?
N3 C29 1.271(6) . ?
N3 C30 1.465(5) . ?
N1 C11 1.267(6) . ?
N1 C12 1.461(6) . ?
C48 C49 1.523(6) . ?
C48 C53 1.537(6) . ?
C48 H48 1.0000 . ?
C45 C46 1.386(6) . ?
C45 C44 1.421(6) . ?
C45 C47 1.459(6) . ?
C42 C41 1.370(6) . ?
C42 C37 1.415(6) . ?
C42 H42 0.9500 . ?
C38 C37 1.377(6) . ?
C38 C39 1.420(6) . ?
C38 H38 0.9500 . ?
C28 C25 1.373(6) . ?
C28 C27 1.420(6) . ?
C28 C29 1.470(6) . ?
C36 C37 1.479(6) . ?
C36 H36 0.9500 . ?
C44 C43 1.364(6) . ?
C44 H44 0.9500 . ?
C41 C40 1.420(6) . ?
C41 H41 0.9500 . ?
C43 C39 1.419(6) . ?
C43 H43 0.9500 . ?
C27 C26 1.366(6) . ?
C27 H27 0.9500 . ?
C47 H47 0.9500 . ?
C2 C3 1.362(6) . ?
C2 C1 1.421(6) . ?
C2 H2 0.9500 . ?
C50 C51 1.517(6) . ?
C50 C49 1.526(6) . ?
C50 H50A 0.9900 . ?
C50 H50B 0.9900 . ?
C19 C20 1.390(6) . ?
C19 C24 1.407(7) . ?
C19 C18 1.465(6) . ?
C22 C21 1.418(6) . ?
C22 C25 1.418(6) . ?
C22 C23 1.427(6) . ?
C18 H18 0.9500 . ?
C4 C9 1.411(6) . ?
C4 C5 1.418(6) . ?
C4 C3 1.430(6) . ?
C40 C39 1.413(6) . ?
C40 C46 1.414(6) . ?
C35 C30 1.526(6) . ?
C35 C34 1.528(6) . ?
C35 H35 1.0000 . ?
C6 C1 1.369(6) . ?
C6 C5 1.413(6) . ?
C6 H6 0.9500 . ?
C26 C21 1.423(6) . ?
C26 H26 0.9500 . ?
C20 C21 1.406(6) . ?
C20 H20 0.9500 . ?
C25 H25 0.9500 . ?
C49 H49A 0.9900 . ?
C49 H49B 0.9900 . ?
C51 C52 1.528(6) . ?
C51 H51A 0.9900 . ?
C51 H51B 0.9900 . ?
C3 H3 0.9500 . ?
C10 C9 1.373(6) . ?
C10 C8 1.429(6) . ?
C10 C11 1.463(6) . ?
C17 C16 1.524(6) . ?
C17 C12 1.532(6) . ?
C17 H17 1.0000 . ?
C29 H29 0.9500 . ?
C54 C1 1.475(6) . ?
C54 H54 0.9500 . ?
C5 C7 1.419(6) . ?
C12 C13 1.520(6) . ?
C12 H12 1.0000 . ?
C46 H46 0.9500 . ?
C24 C23 1.370(6) . ?
C24 H24 0.9500 . ?
C52 C53 1.523(6) . ?
C52 H52A 0.9900 . ?
C52 H52B 0.9900 . ?
C7 C8 1.369(6) . ?
C7 H7 0.9500 . ?
C33 C32 1.529(7) . ?
C33 C34 1.530(6) . ?
C33 H33A 0.9900 . ?
C33 H33B 0.9900 . ?
C9 H9 0.9500 . ?
C23 H23 0.9500 . ?
C30 C31 1.531(6) . ?
C30 H30 1.0000 . ?
C53 H53 1.0000 . ?
C8 H8 0.9500 . ?
C11 H11 0.9500 . ?
C34 H34A 0.9900 . ?
C34 H34B 0.9900 . ?
C32 C31 1.528(6) . ?
C32 H32A 0.9900 . ?
C32 H32B 0.9900 . ?
C16 C15 1.528(7) . ?
C16 H16A 0.9900 . ?
C16 H16B 0.9900 . ?
C13 C14 1.527(6) . ?
C13 H13A 0.9900 . ?
C13 H13B 0.9900 . ?
C31 H31A 0.9900 . ?
C31 H31B 0.9900 . ?
C14 C15 1.524(6) . ?
C14 H14A 0.9900 . ?
C14 H14B 0.9900 . ?
C15 H15A 0.9900 . ?
C15 H15B 0.9900 . ?
C55 C56 1.308(7) . ?
C55 H55 0.9500 . ?
C56 H56 0.9500 . ?
